data_1568987
loop_
_publ_author_name
'Zitzmann, Max'
'Hampel, Frank'
'Dube, Henry'

_publ_section_title
;
 A cross-conjugation approach for high-performance diaryl-hemithioindigo
 photoswitches.
;
_journal_issue 21
_journal_name_full 'Chemical science'
_journal_page_first 5734
_journal_page_last 5742
_journal_paper_doi 10.1039/d2sc06939c
_journal_volume 14
_journal_year 2023
_chemical_formula_moiety 'C24 H18 N2 O S'
_chemical_formula_sum 'C24 H18 N2 O S'
_chemical_formula_weight 382.46
_space_group_crystal_system monoclinic
_space_group_IT_number 14
_space_group_name_Hall '-P 2yn'
_space_group_name_H-M_alt 'P 1 21/n 1'
_atom_sites_solution_hydrogens geom
_atom_sites_solution_primary dual
_audit_creation_date 2021-11-30
_audit_creation_method
;
Olex2 1.3
(compiled 2020.11.12 svn.r5f609507 for OlexSys, GUI svn.r6408)
;
_audit_update_record
;
2022-12-16 deposited with the CCDC.	2023-05-01 downloaded from the CCDC.
;
_cell_angle_alpha 90
_cell_angle_beta 89.742(2)
_cell_angle_gamma 90
_cell_formula_units_Z 4
_cell_length_a 8.7409(2)
_cell_length_b 13.9118(3)
_cell_length_c 15.9596(4)
_cell_measurement_reflns_used 4105
_cell_measurement_temperature 154(4)
_cell_measurement_theta_max 71.4900
_cell_measurement_theta_min 4.1960
_cell_volume 1940.69(8)
_computing_cell_refinement 'CrysAlisPro 1.171.40.67a (Rigaku OD, 2019)'
_computing_data_collection 'CrysAlisPro 1.171.40.67a (Rigaku OD, 2019)'
_computing_data_reduction 'CrysAlisPro 1.171.40.67a (Rigaku OD, 2019)'
_computing_molecular_graphics 'Olex2 1.3 (Dolomanov et al., 2009)'
_computing_publication_material 'Olex2 1.3 (Dolomanov et al., 2009)'
_computing_structure_refinement 'SHELXL 2018/3 (Sheldrick, 2015)'
_computing_structure_solution 'SHELXT  (Sheldrick, 2015)'
_diffrn_ambient_environment N~2~
_diffrn_ambient_temperature 154(4)
_diffrn_detector 'CCD plate'
_diffrn_detector_area_resol_mean 10.6144
_diffrn_detector_type Atlas
_diffrn_measured_fraction_theta_full 0.991
_diffrn_measured_fraction_theta_max 0.960
_diffrn_measurement_details
;
List of Runs (angles in degrees, time in seconds):

  # Type    Start    End  Width  t~exp~   \w     \q     \k     \f   Frames
#--------------------------------------------------------------------------
  1  \w   -117.00 -33.00   1.00    1.94    --  -42.69 -38.00-180.00   84
  2  \w     28.00  94.00   1.00    1.94    --   42.69-125.00-120.00   66
  3  \w     23.00  67.00   1.00    1.94    --   42.69-125.00 120.00   44
  4  \w    113.00 174.00   1.00    7.73    --  102.49  77.00  60.00   61
  5  \w    122.00 156.00   1.00    7.73    --  102.49 116.00  21.00   34
  6  \w     29.00 127.00   1.00    7.73    --  102.49 -45.00 -30.00   98
  7  \w     82.00 171.00   1.00    7.73    --  102.49  61.00 120.00   89
  8  \w     73.00 145.00   1.00    7.73    --  102.49  77.00-150.00   72
;
_diffrn_measurement_device 'four-circle diffractometer'
_diffrn_measurement_device_type 'SuperNova, Dual, Cu at home/near, Atlas'
_diffrn_measurement_method '\w scans'
_diffrn_orient_matrix_type 'CrysAlisPro convention (1999,Acta A55,543-557)'
_diffrn_orient_matrix_UB_11 0.0664969000
_diffrn_orient_matrix_UB_12 -0.0193633000
_diffrn_orient_matrix_UB_13 0.0875463000
_diffrn_orient_matrix_UB_21 0.1111142000
_diffrn_orient_matrix_UB_22 -0.0743299000
_diffrn_orient_matrix_UB_23 -0.0378268000
_diffrn_orient_matrix_UB_31 0.1196666000
_diffrn_orient_matrix_UB_32 0.0798796000
_diffrn_orient_matrix_UB_33 -0.0141970000
_diffrn_radiation_monochromator mirror
_diffrn_radiation_probe x-ray
_diffrn_radiation_type 'Cu K\a'
_diffrn_radiation_wavelength 1.54184
_diffrn_reflns_av_R_equivalents 0.0215
_diffrn_reflns_av_unetI/netI 0.0254
_diffrn_reflns_Laue_measured_fraction_full 0.991
_diffrn_reflns_Laue_measured_fraction_max 0.960
_diffrn_reflns_limit_h_max 10
_diffrn_reflns_limit_h_min -9
_diffrn_reflns_limit_k_max 16
_diffrn_reflns_limit_k_min -15
_diffrn_reflns_limit_l_max 19
_diffrn_reflns_limit_l_min -13
_diffrn_reflns_number 6519
_diffrn_reflns_point_group_measured_fraction_full 0.991
_diffrn_reflns_point_group_measured_fraction_max 0.960
_diffrn_reflns_theta_full 67.684
_diffrn_reflns_theta_max 71.634
_diffrn_reflns_theta_min 4.216
_diffrn_source 'micro-focus sealed X-ray tube'
_diffrn_source_type 'SuperNova (Cu) X-ray Source'
_exptl_absorpt_coefficient_mu 1.605
_exptl_absorpt_correction_T_max 1.000
_exptl_absorpt_correction_T_min 0.749
_exptl_absorpt_correction_type gaussian
_exptl_absorpt_process_details
;
CrysAlisPro 1.171.40.67a (Rigaku Oxford Diffraction, 2019)
Numerical absorption correction based on gaussian integration over
			a multifaceted crystal model
Empirical absorption correction using spherical harmonics,
 implemented in SCALE3 ABSPACK scaling algorithm.
;
_exptl_crystal_colour 'clear light red'
_exptl_crystal_colour_lustre clear
_exptl_crystal_colour_modifier light
_exptl_crystal_colour_primary red
_exptl_crystal_density_diffrn 1.309
_exptl_crystal_description block
_exptl_crystal_F_000 800
_exptl_crystal_recrystallization_method
'The material was recrystallised from a mixture of CH2Cl2 and hexanes  by solvent layering'
_exptl_crystal_size_max 0.229
_exptl_crystal_size_mid 0.195
_exptl_crystal_size_min 0.103
_refine_diff_density_max 0.870
_refine_diff_density_min -0.678
_refine_diff_density_rms 0.060
_refine_ls_extinction_method none
_refine_ls_goodness_of_fit_ref 1.025
_refine_ls_hydrogen_treatment constr
_refine_ls_matrix_type full
_refine_ls_number_parameters 255
_refine_ls_number_reflns 3641
_refine_ls_number_restraints 0
_refine_ls_restrained_S_all 1.025
_refine_ls_R_factor_all 0.0557
_refine_ls_R_factor_gt 0.0530
_refine_ls_shift/su_max 0.001
_refine_ls_shift/su_mean 0.000
_refine_ls_structure_factor_coef Fsqd
_refine_ls_weighting_details 'w=1/[\s^2^(Fo^2^)+(0.0746P)^2^+1.9948P] where P=(Fo^2^+2Fc^2^)/3'
_refine_ls_weighting_scheme calc
_refine_ls_wR_factor_gt 0.1416
_refine_ls_wR_factor_ref 0.1445
_reflns_Friedel_coverage 0.000
_reflns_number_gt 3397
_reflns_number_total 3641
_reflns_threshold_expression 'I > 2\s(I)'
_cod_data_source_file d2sc06939c3.cif
_cod_data_source_block 21dub_mz09
_cod_depositor_comments 'Adding full bibliography for 1568986--1568991.cif.'
_cod_database_code 1568987
_shelx_shelxl_version_number 2018/3
_chemical_oxdiff_formula 'C24 H18 N2 O S'
_chemical_oxdiff_usercomment 'M. Zitzmann; MZ193'
_shelx_space_group_comment
;
The symmetry employed for this shelxl refinement is uniquely defined
by the following loop, which should always be used as a source of
symmetry information in preference to the above space-group names.
They are only intended as comments.
;
_reflns_odcompleteness_completeness 99.31
_reflns_odcompleteness_iscentric 1
_reflns_odcompleteness_theta 66.49
_olex2_refinement_description
;
1. Fixed Uiso
 At 1.2 times of:
  All C(H) groups
 At 1.5 times of:
  All C(H,H,H) groups
2.a Aromatic/amide H refined with riding coordinates:
 C14(H14), C15(H15), C16(H16), C17(H17), C22(H22), C23(H23), C25(H25),
 C26(H26), C32(H32), C33(H33), C35(H35), C36(H36)
2.b Idealised Me refined as rotating group:
 C38(H38A,H38B,H38C), C39(H39A,H39B,H39C)
;
_olex2_date_sample_data_collection 2021-11-11
_olex2_diffrn_ambient_temperature_device 'Cryojet - Oxford Instruments'
_olex2_exptl_crystal_mounting_method 'The crystal was mounted on a mylar loop in perfluoroether oil'
_olex2_submission_original_sample_id MZ193
_olex2_submission_special_instructions 'No special instructions were received'
_oxdiff_exptl_absorpt_empirical_details
;
Empirical correction (ABSPACK) includes:
- Absorption correction using spherical harmonics
- Frame scaling
;
_oxdiff_exptl_absorpt_empirical_full_max 1.214
_oxdiff_exptl_absorpt_empirical_full_min 0.892

loop_
_space_group_symop_operation_xyz
'x, y, z'
'-x+1/2, y+1/2, -z+1/2'
'-x, -y, -z'
'x-1/2, -y-1/2, z-1/2'

loop_
_atom_site_label
_atom_site_type_symbol
_atom_site_fract_x
_atom_site_fract_y
_atom_site_fract_z
_atom_site_U_iso_or_equiv
_atom_site_adp_type
_atom_site_occupancy
_atom_site_site_symmetry_order
_atom_site_calc_flag
_atom_site_refinement_flags_posn
_atom_site_refinement_flags_adp
_atom_site_refinement_flags_occupancy
_atom_site_disorder_assembly
_atom_site_disorder_group
S12 S 0.34356(6) 0.45633(4) 0.71776(4) 0.03538(19) Uani 1 1 d . . . . .
O20 O 0.3393(2) 0.18311(15) 0.69831(12) 0.0440(4) Uani 1 1 d . . . . .
N28 N 0.9574(3) -0.09019(17) 0.60018(16) 0.0522(6) Uani 1 1 d . . . . .
N37 N 0.9386(2) 0.64638(14) 0.55032(12) 0.0332(4) Uani 1 1 d . . . . .
C1 C 0.5687(2) 0.33304(14) 0.65811(12) 0.0242(4) Uani 1 1 d . . . . .
C11 C 0.4262(2) 0.34247(15) 0.69072(13) 0.0262(4) Uani 1 1 d . . . . .
C13 C 0.1995(2) 0.39853(16) 0.77619(14) 0.0292(5) Uani 1 1 d . . . . .
C14 C 0.0936(3) 0.44684(16) 0.82593(15) 0.0345(5) Uani 1 1 d . . . . .
H14 H 0.096011 0.513398 0.831188 0.041 Uiso 1 1 calc R U . . .
C15 C -0.0148(3) 0.39276(18) 0.86708(15) 0.0364(5) Uani 1 1 d . . . . .
H15 H -0.084692 0.423328 0.902213 0.044 Uiso 1 1 calc R U . . .
C16 C -0.0228(3) 0.29312(18) 0.85749(15) 0.0351(5) Uani 1 1 d . . . . .
H16 H -0.099703 0.258709 0.884537 0.042 Uiso 1 1 calc R U . . .
C17 C 0.0824(3) 0.24544(16) 0.80829(15) 0.0320(5) Uani 1 1 d . . . . .
H17 H 0.077818 0.179044 0.801984 0.038 Uiso 1 1 calc R U . . .
C18 C 0.1958(2) 0.29888(16) 0.76819(13) 0.0282(5) Uani 1 1 d . . . . .
C19 C 0.3234(2) 0.2562(2) 0.71495(13) 0.0316(5) Uani 1 1 d . . . . .
C21 C 0.6432(2) 0.23692(14) 0.64755(13) 0.0243(4) Uani 1 1 d . . . . .
C22 C 0.6718(3) 0.20247(16) 0.56709(13) 0.0301(5) Uani 1 1 d . . . . .
H22 H 0.636062 0.236656 0.521081 0.036 Uiso 1 1 calc R U . . .
C23 C 0.7525(3) 0.11814(17) 0.55458(14) 0.0338(5) Uani 1 1 d . . . . .
H23 H 0.769529 0.094984 0.500673 0.041 Uiso 1 1 calc R U . . .
C24 C 0.8080(2) 0.06839(16) 0.62374(14) 0.0297(5) Uani 1 1 d . . . . .
C25 C 0.7790(2) 0.10142(16) 0.70482(14) 0.0305(5) Uani 1 1 d . . . . .
H25 H 0.815087 0.067406 0.750834 0.037 Uiso 1 1 calc R U . . .
C26 C 0.6961(3) 0.18512(15) 0.71621(13) 0.0289(5) Uani 1 1 d . . . . .
H26 H 0.675528 0.206978 0.770168 0.035 Uiso 1 1 calc R U . . .
C27 C 0.8931(3) -0.01968(18) 0.61111(16) 0.0379(5) Uani 1 1 d . . . . .
C31 C 0.6640(2) 0.41491(14) 0.63127(12) 0.0239(4) Uani 1 1 d . . . . .
C32 C 0.6024(2) 0.49273(15) 0.58744(12) 0.0257(4) Uani 1 1 d . . . . .
H32 H 0.497665 0.494472 0.577687 0.031 Uiso 1 1 calc R U . . .
C33 C 0.6928(2) 0.56717(15) 0.55818(13) 0.0269(4) Uani 1 1 d . . . . .
H33 H 0.648664 0.615961 0.526615 0.032 Uiso 1 1 calc R U . . .
C34 C 0.8506(2) 0.57028(15) 0.57541(12) 0.0260(4) Uani 1 1 d . . . . .
C35 C 0.9132(2) 0.49181(16) 0.61979(13) 0.0273(4) Uani 1 1 d . . . . .
H35 H 1.017136 0.491370 0.632097 0.033 Uiso 1 1 calc R U . . .
C36 C 0.8227(2) 0.41575(15) 0.64519(13) 0.0263(4) Uani 1 1 d . . . . .
H36 H 0.867869 0.363802 0.672161 0.032 Uiso 1 1 calc R U . . .
C38 C 0.8854(3) 0.71041(17) 0.48462(15) 0.0351(5) Uani 1 1 d . . . . .
H38A H 0.844235 0.673120 0.439403 0.053 Uiso 1 1 calc R U . . .
H38B H 0.969423 0.748423 0.464373 0.053 Uiso 1 1 calc R U . . .
H38C H 0.807335 0.751956 0.506709 0.053 Uiso 1 1 calc R U . . .
C39 C 1.0968(3) 0.65409(18) 0.57596(16) 0.0371(5) Uani 1 1 d . . . . .
H39A H 1.105935 0.635042 0.633538 0.056 Uiso 1 1 calc R U . . .
H39B H 1.130466 0.719408 0.569760 0.056 Uiso 1 1 calc R U . . .
H39C H 1.159028 0.612935 0.541582 0.056 Uiso 1 1 calc R U . . .

loop_
_atom_site_aniso_label
_atom_site_aniso_U_11
_atom_site_aniso_U_22
_atom_site_aniso_U_33
_atom_site_aniso_U_23
_atom_site_aniso_U_13
_atom_site_aniso_U_12
S12 0.0335(3) 0.0308(3) 0.0418(3) 0.0025(2) 0.0022(2) 0.0010(2)
O20 0.0335(9) 0.0500(12) 0.0484(11) 0.0055(9) 0.0051(8) -0.0082(8)
N28 0.0556(14) 0.0411(13) 0.0601(15) -0.0152(11) -0.0089(11) 0.0156(11)
N37 0.0368(10) 0.0310(10) 0.0317(10) 0.0051(8) -0.0027(8) -0.0123(8)
C1 0.0285(10) 0.0232(10) 0.0210(9) 0.0015(7) -0.0030(8) -0.0021(8)
C11 0.0291(10) 0.0226(10) 0.0269(10) 0.0024(8) -0.0032(8) -0.0030(8)
C13 0.0286(10) 0.0282(11) 0.0310(11) 0.0061(8) -0.0065(8) -0.0031(8)
C14 0.0379(12) 0.0259(11) 0.0397(13) 0.0051(9) -0.0043(10) 0.0020(9)
C15 0.0326(11) 0.0377(13) 0.0389(12) 0.0038(10) 0.0029(10) 0.0093(10)
C16 0.0279(11) 0.0363(12) 0.0411(13) 0.0111(10) 0.0041(9) -0.0025(9)
C17 0.0323(11) 0.0255(10) 0.0384(12) 0.0076(9) -0.0025(9) -0.0016(9)
C18 0.0256(10) 0.0290(11) 0.0299(10) 0.0052(8) -0.0032(8) -0.0007(8)
C19 0.0186(10) 0.0526(16) 0.0235(10) 0.0139(10) -0.0035(8) -0.0059(10)
C21 0.0255(10) 0.0205(9) 0.0268(10) 0.0012(8) -0.0003(8) -0.0043(8)
C22 0.0375(12) 0.0278(11) 0.0250(10) 0.0018(8) -0.0013(9) -0.0004(9)
C23 0.0391(12) 0.0336(12) 0.0286(11) -0.0051(9) 0.0033(9) -0.0027(10)
C24 0.0269(10) 0.0249(10) 0.0372(12) -0.0021(9) 0.0006(9) -0.0026(8)
C25 0.0331(11) 0.0268(11) 0.0316(11) 0.0045(9) -0.0020(9) 0.0001(9)
C26 0.0348(11) 0.0275(10) 0.0245(10) 0.0013(8) 0.0008(8) 0.0007(9)
C27 0.0353(12) 0.0360(13) 0.0423(13) -0.0077(10) -0.0034(10) 0.0005(10)
C31 0.0280(10) 0.0224(10) 0.0214(9) 0.0005(7) -0.0003(7) -0.0032(8)
C32 0.0271(10) 0.0260(10) 0.0240(10) 0.0012(8) -0.0027(8) -0.0017(8)
C33 0.0333(11) 0.0233(10) 0.0242(10) 0.0026(8) -0.0024(8) -0.0018(8)
C34 0.0327(11) 0.0242(10) 0.0209(9) -0.0024(8) 0.0006(8) -0.0057(8)
C35 0.0267(10) 0.0291(11) 0.0262(10) -0.0010(8) -0.0018(8) -0.0031(8)
C36 0.0288(10) 0.0254(10) 0.0246(10) 0.0010(8) -0.0023(8) 0.0004(8)
C38 0.0413(12) 0.0286(11) 0.0354(12) 0.0050(9) 0.0045(10) -0.0058(9)
C39 0.0370(12) 0.0393(13) 0.0351(12) 0.0003(10) -0.0014(9) -0.0153(10)

loop_
_atom_type_symbol
_atom_type_description
_atom_type_scat_dispersion_real
_atom_type_scat_dispersion_imag
_atom_type_scat_source
C C 0.0181 0.0091 'International Tables Vol C Tables 4.2.6.8 and 6.1.1.4'
H H 0.0000 0.0000 'International Tables Vol C Tables 4.2.6.8 and 6.1.1.4'
N N 0.0311 0.0180 'International Tables Vol C Tables 4.2.6.8 and 6.1.1.4'
O O 0.0492 0.0322 'International Tables Vol C Tables 4.2.6.8 and 6.1.1.4'
S S 0.3331 0.5567 'International Tables Vol C Tables 4.2.6.8 and 6.1.1.4'

loop_
_exptl_crystal_face_index_h
_exptl_crystal_face_index_k
_exptl_crystal_face_index_l
_exptl_crystal_face_perp_dist
-1 -4 -9 0.0561
0 2 10 0.0246
4 7 -1 0.0903
-6 -1 1 0.0800
2 -8 1 0.1276
5 -3 -3 0.1423
5 5 -2 0.0871
1 9 0 0.0768
-5 0 3 0.0673
-2 -9 0 0.1078
2 -8 -2 0.1260
0 -6 8 0.0771
0 6 -8 0.0771
6 -1 1 0.1323

loop_
_geom_angle_atom_site_label_1
_geom_angle_atom_site_label_2
_geom_angle_atom_site_label_3
_geom_angle
_geom_angle_site_symmetry_1
_geom_angle_site_symmetry_3
_geom_angle_publ_flag
C13 S12 C11 90.59(10) . . ?
C34 N37 C38 120.26(19) . . ?
C34 N37 C39 120.75(19) . . ?
C39 N37 C38 117.88(18) . . ?
C11 C1 C21 121.95(18) . . ?
C11 C1 C31 123.69(19) . . ?
C31 C1 C21 114.36(17) . . ?
C1 C11 S12 123.15(16) . . ?
C1 C11 C19 123.6(2) . . ?
C19 C11 S12 113.09(16) . . ?
C14 C13 S12 123.73(17) . . ?
C14 C13 C18 121.2(2) . . ?
C18 C13 S12 115.05(17) . . ?
C13 C14 H14 121.2 . . ?
C15 C14 C13 117.7(2) . . ?
C15 C14 H14 121.2 . . ?
C14 C15 H15 119.2 . . ?
C14 C15 C16 121.7(2) . . ?
C16 C15 H15 119.2 . . ?
C15 C16 H16 119.8 . . ?
C17 C16 C15 120.5(2) . . ?
C17 C16 H16 119.8 . . ?
C16 C17 H17 120.8 . . ?
C16 C17 C18 118.5(2) . . ?
C18 C17 H17 120.8 . . ?
C13 C18 C17 120.4(2) . . ?
C13 C18 C19 115.0(2) . . ?
C17 C18 C19 124.6(2) . . ?
O20 C19 C11 127.3(2) . . ?
O20 C19 C18 127.6(2) . . ?
C18 C19 C11 105.1(2) . . ?
C22 C21 C1 119.18(18) . . ?
C22 C21 C26 119.29(19) . . ?
C26 C21 C1 121.31(18) . . ?
C21 C22 H22 119.5 . . ?
C23 C22 C21 120.9(2) . . ?
C23 C22 H22 119.5 . . ?
C22 C23 H23 120.4 . . ?
C22 C23 C24 119.1(2) . . ?
C24 C23 H23 120.4 . . ?
C23 C24 C25 120.6(2) . . ?
C23 C24 C27 119.4(2) . . ?
C25 C24 C27 119.9(2) . . ?
C24 C25 H25 120.3 . . ?
C26 C25 C24 119.5(2) . . ?
C26 C25 H25 120.3 . . ?
C21 C26 H26 119.7 . . ?
C25 C26 C21 120.5(2) . . ?
C25 C26 H26 119.7 . . ?
N28 C27 C24 178.4(3) . . ?
C32 C31 C1 121.71(18) . . ?
C32 C31 C36 117.06(18) . . ?
C36 C31 C1 121.16(18) . . ?
C31 C32 H32 119.0 . . ?
C33 C32 C31 121.92(19) . . ?
C33 C32 H32 119.0 . . ?
C32 C33 H33 119.5 . . ?
C32 C33 C34 121.03(19) . . ?
C34 C33 H33 119.5 . . ?
N37 C34 C33 121.1(2) . . ?
N37 C34 C35 121.75(19) . . ?
C33 C34 C35 117.13(19) . . ?
C34 C35 H35 119.5 . . ?
C36 C35 C34 121.09(19) . . ?
C36 C35 H35 119.5 . . ?
C31 C36 H36 119.2 . . ?
C35 C36 C31 121.63(19) . . ?
C35 C36 H36 119.2 . . ?
N37 C38 H38A 109.5 . . ?
N37 C38 H38B 109.5 . . ?
N37 C38 H38C 109.5 . . ?
H38A C38 H38B 109.5 . . ?
H38A C38 H38C 109.5 . . ?
H38B C38 H38C 109.5 . . ?
N37 C39 H39A 109.5 . . ?
N37 C39 H39B 109.5 . . ?
N37 C39 H39C 109.5 . . ?
H39A C39 H39B 109.5 . . ?
H39A C39 H39C 109.5 . . ?
H39B C39 H39C 109.5 . . ?

loop_
_geom_bond_atom_site_label_1
_geom_bond_atom_site_label_2
_geom_bond_distance
_geom_bond_site_symmetry_2
_geom_bond_publ_flag
S12 C11 1.793(2) . ?
S12 C13 1.758(2) . ?
O20 C19 1.061(3) . ?
N28 C27 1.144(3) . ?
N37 C34 1.368(3) . ?
N37 C38 1.454(3) . ?
N37 C39 1.448(3) . ?
C1 C11 1.354(3) . ?
C1 C21 1.497(3) . ?
C1 C31 1.474(3) . ?
C11 C19 1.547(3) . ?
C13 C14 1.390(3) . ?
C13 C18 1.393(3) . ?
C14 H14 0.9300 . ?
C14 C15 1.375(3) . ?
C15 H15 0.9300 . ?
C15 C16 1.396(3) . ?
C16 H16 0.9300 . ?
C16 C17 1.377(3) . ?
C17 H17 0.9300 . ?
C17 C18 1.393(3) . ?
C18 C19 1.519(3) . ?
C21 C22 1.392(3) . ?
C21 C26 1.392(3) . ?
C22 H22 0.9300 . ?
C22 C23 1.383(3) . ?
C23 H23 0.9300 . ?
C23 C24 1.392(3) . ?
C24 C25 1.395(3) . ?
C24 C27 1.447(3) . ?
C25 H25 0.9300 . ?
C25 C26 1.383(3) . ?
C26 H26 0.9300 . ?
C31 C32 1.398(3) . ?
C31 C36 1.406(3) . ?
C32 H32 0.9300 . ?
C32 C33 1.382(3) . ?
C33 H33 0.9300 . ?
C33 C34 1.409(3) . ?
C34 C35 1.413(3) . ?
C35 H35 0.9300 . ?
C35 C36 1.381(3) . ?
C36 H36 0.9300 . ?
C38 H38A 0.9600 . ?
C38 H38B 0.9600 . ?
C38 H38C 0.9600 . ?
C39 H39A 0.9600 . ?
C39 H39B 0.9600 . ?
C39 H39C 0.9600 . ?

loop_
_geom_torsion_atom_site_label_1
_geom_torsion_atom_site_label_2
_geom_torsion_atom_site_label_3
_geom_torsion_atom_site_label_4
_geom_torsion
_geom_torsion_site_symmetry_1
_geom_torsion_site_symmetry_2
_geom_torsion_site_symmetry_3
_geom_torsion_site_symmetry_4
_geom_torsion_publ_flag
S12 C11 C19 O20 170.9(2) . . . . ?
S12 C11 C19 C18 -9.55(19) . . . . ?
S12 C13 C14 C15 178.80(18) . . . . ?
S12 C13 C18 C17 -176.97(17) . . . . ?
S12 C13 C18 C19 3.9(2) . . . . ?
N37 C34 C35 C36 179.6(2) . . . . ?
C1 C11 C19 O20 -13.7(4) . . . . ?
C1 C11 C19 C18 165.85(19) . . . . ?
C1 C21 C22 C23 174.2(2) . . . . ?
C1 C21 C26 C25 -173.11(19) . . . . ?
C1 C31 C32 C33 -176.43(19) . . . . ?
C1 C31 C36 C35 179.56(19) . . . . ?
C11 S12 C13 C14 173.0(2) . . . . ?
C11 S12 C13 C18 -8.21(17) . . . . ?
C11 C1 C21 C22 113.1(2) . . . . ?
C11 C1 C21 C26 -72.4(3) . . . . ?
C11 C1 C31 C32 -41.5(3) . . . . ?
C11 C1 C31 C36 141.6(2) . . . . ?
C13 S12 C11 C1 -165.16(19) . . . . ?
C13 S12 C11 C19 10.26(15) . . . . ?
C13 C14 C15 C16 -2.2(3) . . . . ?
C13 C18 C19 O20 -176.8(2) . . . . ?
C13 C18 C19 C11 3.6(2) . . . . ?
C14 C13 C18 C17 1.8(3) . . . . ?
C14 C13 C18 C19 -177.29(19) . . . . ?
C14 C15 C16 C17 2.3(4) . . . . ?
C15 C16 C17 C18 -0.3(3) . . . . ?
C16 C17 C18 C13 -1.7(3) . . . . ?
C16 C17 C18 C19 177.4(2) . . . . ?
C17 C18 C19 O20 4.1(4) . . . . ?
C17 C18 C19 C11 -175.4(2) . . . . ?
C18 C13 C14 C15 0.1(3) . . . . ?
C21 C1 C11 S12 171.08(15) . . . . ?
C21 C1 C11 C19 -3.9(3) . . . . ?
C21 C1 C31 C32 139.2(2) . . . . ?
C21 C1 C31 C36 -37.6(3) . . . . ?
C21 C22 C23 C24 -1.2(3) . . . . ?
C22 C21 C26 C25 1.4(3) . . . . ?
C22 C23 C24 C25 1.9(3) . . . . ?
C22 C23 C24 C27 -179.8(2) . . . . ?
C23 C24 C25 C26 -0.9(3) . . . . ?
C24 C25 C26 C21 -0.7(3) . . . . ?
C26 C21 C22 C23 -0.4(3) . . . . ?
C27 C24 C25 C26 -179.3(2) . . . . ?
C31 C1 C11 S12 -8.1(3) . . . . ?
C31 C1 C11 C19 176.99(18) . . . . ?
C31 C1 C21 C22 -67.7(2) . . . . ?
C31 C1 C21 C26 106.8(2) . . . . ?
C31 C32 C33 C34 -3.5(3) . . . . ?
C32 C31 C36 C35 2.6(3) . . . . ?
C32 C33 C34 N37 -176.5(2) . . . . ?
C32 C33 C34 C35 3.3(3) . . . . ?
C33 C34 C35 C36 -0.2(3) . . . . ?
C34 C35 C36 C31 -2.8(3) . . . . ?
C36 C31 C32 C33 0.5(3) . . . . ?
C38 N37 C34 C33 -18.9(3) . . . . ?
C38 N37 C34 C35 161.3(2) . . . . ?
C39 N37 C34 C33 173.3(2) . . . . ?
C39 N37 C34 C35 -6.5(3) . . . . ?

loop_
_exptl_oxdiff_crystal_face_indexfrac_h
_exptl_oxdiff_crystal_face_indexfrac_k
_exptl_oxdiff_crystal_face_indexfrac_l
_exptl_oxdiff_crystal_face_x
_exptl_oxdiff_crystal_face_y
_exptl_oxdiff_crystal_face_z
-1.0285 -3.5292 -9.3732 -0.8206 0.5026 -0.2719
0.0200 1.8874 10.1456 0.8530 -0.5218 0.0091
3.5721 6.8779 -1.4867 -0.0258 -0.0581 0.9980
-5.6331 -0.7198 0.8221 -0.2887 -0.6035 -0.7433
2.2514 -8.2433 0.9539 0.3928 0.8268 -0.4026
5.0849 -2.8831 -3.1488 0.1183 0.8984 0.4229
4.5255 5.1377 -1.9889 0.0273 0.1962 0.9802
1.0345 8.8667 0.3576 -0.0716 -0.5576 0.8270
-5.4159 0.0280 3.0324 -0.0952 -0.7186 -0.6889
-1.5455 -8.6808 -0.0521 0.0608 0.4755 -0.8776
2.2681 -8.0639 -2.1202 0.1213 0.9316 -0.3426
0.4994 -5.5230 8.1451 0.8532 0.1579 -0.4970
-0.4994 5.5230 -8.1451 -0.8532 -0.1579 0.4970
5.5774 -1.2415 1.2813 0.5071 0.6635 0.5501
